data_4023705
loop_
_publ_author_name
'Jiajia Niu'
'Hua Zhou'
'Zhigang Li'
'Jingwei Xu'
'Shaojing Hu'

_publ_section_title
;
 An Efficient Ullmann-Type C-O Bond Formation Catalyzed
 by an Air-Stable Copper(I)-Bipyridyl Complex
;
_journal_name_full 'Journal of Organic Chemistry'
_journal_page_first 7814
_journal_page_last 7817
_journal_paper_doi 10.1021/jo801002c
_journal_volume 73
_journal_year 2008
_chemical_formula_moiety 'C10 H8 B0.50 Cu0.50 F2 N2'
_chemical_formula_sum 'C10 H8 B0.5 Cu0.5 F2 N2'
_chemical_formula_weight 231.36
_chemical_name_systematic
; 
 ? 
;
_space_group_IT_number 20
_symmetry_cell_setting orthorhombic
_symmetry_space_group_name_Hall 'C 2c 2'
_symmetry_space_group_name_H-M 'C 2 2 21'
_atom_sites_solution_hydrogens geom
_atom_sites_solution_primary direct
_atom_sites_solution_secondary difmap
_audit_creation_method SHELXL-97
_cell_angle_alpha 90.00
_cell_angle_beta 90.00
_cell_angle_gamma 90.00
_cell_formula_units_Z 8
_cell_length_a 10.937(3)
_cell_length_b 20.414(6)
_cell_length_c 9.167(3)
_cell_measurement_reflns_used 1922
_cell_measurement_temperature 571(2)
_cell_measurement_theta_max 20.90
_cell_measurement_theta_min 2.22
_cell_volume 2046.7(10)
_computing_cell_refinement 'SAINT-Plus (Bruker, 1998)'
_computing_data_collection 'SMART (Bruker, 1998)'
_computing_data_reduction SAINT-Plus
_computing_molecular_graphics 'SHELXTL (Bruker, 1998)'
_computing_publication_material SHELXTL
_computing_structure_refinement 'SHELXL97 (Sheldrick, 1997)'
_computing_structure_solution 'SHELXS97 (Sheldrick, 1997)'
_diffrn_ambient_temperature 293(2)
_diffrn_measured_fraction_theta_full 0.989
_diffrn_measured_fraction_theta_max 0.989
_diffrn_measurement_device_type 'Bruker APEX CCD area detector'
_diffrn_measurement_method '\f and \w scans'
_diffrn_radiation_monochromator graphite
_diffrn_radiation_source 'fine-focus sealed tube'
_diffrn_radiation_type MoK\a
_diffrn_radiation_wavelength 0.71073
_diffrn_reflns_av_R_equivalents 0.0226
_diffrn_reflns_av_sigmaI/netI 0.0297
_diffrn_reflns_limit_h_max 13
_diffrn_reflns_limit_h_min -11
_diffrn_reflns_limit_k_max 24
_diffrn_reflns_limit_k_min -14
_diffrn_reflns_limit_l_max 11
_diffrn_reflns_limit_l_min -11
_diffrn_reflns_number 5760
_diffrn_reflns_theta_full 26.10
_diffrn_reflns_theta_max 26.10
_diffrn_reflns_theta_min 2.00
_exptl_absorpt_coefficient_mu 1.116
_exptl_absorpt_correction_T_max 0.8994
_exptl_absorpt_correction_T_min 0.7158
_exptl_absorpt_correction_type multi-scan
_exptl_absorpt_process_details 'SAINT-Plus (Bruker, 2003)'
_exptl_crystal_colour yellow
_exptl_crystal_density_diffrn 1.502
_exptl_crystal_density_method 'not measured'
_exptl_crystal_description block
_exptl_crystal_F_000 936
_exptl_crystal_size_max 0.32
_exptl_crystal_size_mid 0.13
_exptl_crystal_size_min 0.10
_refine_diff_density_max 0.471
_refine_diff_density_min -0.498
_refine_diff_density_rms 0.076
_refine_ls_abs_structure_details 'Flack H D (1983), Acta Cryst. A39, 876-881'
_refine_ls_abs_structure_Flack -0.01(4)
_refine_ls_extinction_method none
_refine_ls_goodness_of_fit_ref 1.037
_refine_ls_hydrogen_treatment constr
_refine_ls_matrix_type full
_refine_ls_number_parameters 129
_refine_ls_number_reflns 2032
_refine_ls_number_restraints 0
_refine_ls_restrained_S_all 1.037
_refine_ls_R_factor_all 0.0785
_refine_ls_R_factor_gt 0.0650
_refine_ls_shift/su_max 0.004
_refine_ls_shift/su_mean 0.001
_refine_ls_structure_factor_coef Fsqd
_refine_ls_weighting_details 'calc w=1/[\s^2^(Fo^2^)+(0.1443P)^2^+0.0000P] where P=(Fo^2^+2Fc^2^)/3'
_refine_ls_weighting_scheme calc
_refine_ls_wR_factor_gt 0.1877
_refine_ls_wR_factor_ref 0.2036
_reflns_number_gt 1550
_reflns_number_total 2032
_reflns_threshold_expression I>2\s(I)
_cod_data_source_file jo801002c_si_004.cif
_cod_data_source_block r140
_cod_depositor_comments
;
The following automatic conversions were performed:
'_symmetry_cell_setting' value 'Orthorhombic' changed to 'orthorhombic'
according to '/home/saulius/struct/CIF-dictionaries/cif_core.dic'
dictionary named 'cif_core.dic' version 2.4.1 from 2010-06-29.

Automatic conversion script
Id: cif_fix_enum 1527 2010-12-29 10:47:43Z saulius 
;
_cod_original_formula_sum 'C10 H8 B0.50 Cu0.50 F2 N2'
_cod_database_code 4023705

loop_
_symmetry_equiv_pos_as_xyz
'x, y, z'
'-x, -y, z+1/2'
'-x, y, -z+1/2'
'x, -y, -z'
'x+1/2, y+1/2, z'
'-x+1/2, -y+1/2, z+1/2'
'-x+1/2, y+1/2, -z+1/2'
'x+1/2, -y+1/2, -z'

loop_
_atom_site_label
_atom_site_type_symbol
_atom_site_fract_x
_atom_site_fract_y
_atom_site_fract_z
_atom_site_U_iso_or_equiv
_atom_site_adp_type
_atom_site_occupancy
_atom_site_symmetry_multiplicity
_atom_site_calc_flag
_atom_site_refinement_flags
_atom_site_disorder_assembly
_atom_site_disorder_group
Cu1 Cu 0.90604(8) 1.0000 0.0000 0.0882(4) Uani 1 2 d S . .
N2 N 0.9875(4) 0.91224(19) -0.0205(5) 0.0711(10) Uani 1 1 d . . .
N1 N 0.8021(4) 0.9484(2) 0.1447(5) 0.0707(10) Uani 1 1 d . . .
C6 C 0.9329(5) 0.8647(2) 0.0533(5) 0.0673(11) Uani 1 1 d . . .
C1 C 0.8314(5) 0.8843(2) 0.1506(5) 0.0649(11) Uani 1 1 d . . .
C2 C 0.7685(5) 0.8431(3) 0.2433(7) 0.0800(15) Uani 1 1 d . . .
H2 H 0.7886 0.7989 0.2494 0.096 Uiso 1 1 calc R . .
C4 C 0.6461(6) 0.9296(5) 0.3237(8) 0.106(2) Uani 1 1 d . . .
H4 H 0.5831 0.9453 0.3822 0.127 Uiso 1 1 calc R . .
C5 C 0.7110(5) 0.9716(3) 0.2304(8) 0.0904(17) Uani 1 1 d . . .
H5 H 0.6913 1.0159 0.2275 0.109 Uiso 1 1 calc R . .
C10 C 1.0817(5) 0.8953(3) -0.1046(6) 0.0847(15) Uani 1 1 d . . .
H10 H 1.1210 0.9284 -0.1562 0.102 Uiso 1 1 calc R . .
C3 C 0.6768(7) 0.8683(4) 0.3254(8) 0.100(2) Uani 1 1 d . . .
H3 H 0.6336 0.8401 0.3862 0.120 Uiso 1 1 calc R . .
C7 C 0.9712(6) 0.7995(3) 0.0449(6) 0.0840(16) Uani 1 1 d . . .
H7 H 0.9323 0.7671 0.0991 0.101 Uiso 1 1 calc R . .
C8 C 1.0670(7) 0.7842(4) -0.0445(8) 0.102(2) Uani 1 1 d . . .
H8 H 1.0932 0.7410 -0.0539 0.122 Uiso 1 1 calc R . .
C9 C 1.1241(6) 0.8336(4) -0.1203(7) 0.098(2) Uani 1 1 d . . .
H9 H 1.1903 0.8247 -0.1809 0.117 Uiso 1 1 calc R . .
F2 F 0.4029(4) 0.8279(3) 0.7449(14) 0.214(4) Uani 1 1 d . . .
F1 F 0.4818(11) 0.9054(5) 0.8593(10) 0.231(4) Uiso 1 1 d . . .
B1 B 0.5000 0.8667(5) 0.7500 0.081(2) Uiso 1 2 d S . .

loop_
_atom_site_aniso_label
_atom_site_aniso_U_11
_atom_site_aniso_U_22
_atom_site_aniso_U_33
_atom_site_aniso_U_23
_atom_site_aniso_U_13
_atom_site_aniso_U_12
Cu1 0.0953(7) 0.0659(5) 0.1034(7) 0.0208(5) 0.000 0.000
N2 0.067(2) 0.072(2) 0.075(2) 0.005(2) 0.003(2) -0.0020(18)
N1 0.065(2) 0.065(2) 0.082(2) 0.000(2) 0.006(2) 0.0032(19)
C6 0.069(3) 0.070(3) 0.063(2) -0.0031(19) -0.015(2) 0.004(2)
C1 0.061(2) 0.068(3) 0.066(2) -0.001(2) -0.0131(19) -0.006(2)
C2 0.087(4) 0.072(3) 0.080(3) 0.014(3) -0.013(3) -0.020(3)
C4 0.065(3) 0.162(8) 0.090(4) 0.010(4) 0.010(3) -0.011(4)
C5 0.071(3) 0.087(4) 0.113(4) -0.006(3) 0.002(3) 0.003(3)
C10 0.075(3) 0.100(4) 0.079(3) 0.006(3) -0.002(3) -0.001(3)
C3 0.081(4) 0.124(6) 0.096(4) 0.013(4) 0.012(4) -0.020(4)
C7 0.099(4) 0.064(3) 0.089(4) 0.000(2) -0.012(3) -0.004(3)
C8 0.096(4) 0.097(4) 0.113(5) -0.021(4) -0.011(4) 0.031(4)
C9 0.084(4) 0.122(6) 0.087(3) -0.007(4) 0.001(3) 0.025(4)
F2 0.098(3) 0.131(5) 0.413(13) 0.037(6) 0.049(6) -0.006(3)

loop_
_atom_type_symbol
_atom_type_description
_atom_type_scat_dispersion_real
_atom_type_scat_dispersion_imag
_atom_type_scat_source
C C 0.0033 0.0016 'International Tables Vol C Tables 4.2.6.8 and 6.1.1.4'
H H 0.0000 0.0000 'International Tables Vol C Tables 4.2.6.8 and 6.1.1.4'
N N 0.0061 0.0033 'International Tables Vol C Tables 4.2.6.8 and 6.1.1.4'
B B 0.0013 0.0007 'International Tables Vol C Tables 4.2.6.8 and 6.1.1.4'
F F 0.0171 0.0103 'International Tables Vol C Tables 4.2.6.8 and 6.1.1.4'
Cu Cu 0.3201 1.2651 'International Tables Vol C Tables 4.2.6.8 and 6.1.1.4'

loop_
_geom_angle_atom_site_label_1
_geom_angle_atom_site_label_2
_geom_angle_atom_site_label_3
_geom_angle
_geom_angle_site_symmetry_1
_geom_angle_site_symmetry_3
_geom_angle_publ_flag
N2 Cu1 N2 127.4(2) 4_575 . ?
N2 Cu1 N1 130.28(17) 4_575 . ?
N2 Cu1 N1 81.25(17) . . ?
N2 Cu1 N1 81.25(17) 4_575 4_575 ?
N2 Cu1 N1 130.28(17) . 4_575 ?
N1 Cu1 N1 112.2(3) . 4_575 ?
C6 N2 C10 117.0(5) . . ?
C6 N2 Cu1 113.9(3) . . ?
C10 N2 Cu1 128.9(4) . . ?
C1 N1 C5 119.4(5) . . ?
C1 N1 Cu1 113.2(3) . . ?
C5 N1 Cu1 127.4(4) . . ?
N2 C6 C7 122.3(5) . . ?
N2 C6 C1 116.6(4) . . ?
C7 C6 C1 121.1(5) . . ?
N1 C1 C2 119.8(5) . . ?
N1 C1 C6 114.7(4) . . ?
C2 C1 C6 125.5(5) . . ?
C3 C2 C1 118.7(6) . . ?
C3 C2 H2 120.7 . . ?
C1 C2 H2 120.7 . . ?
C3 C4 C5 117.8(7) . . ?
C3 C4 H4 121.1 . . ?
C5 C4 H4 121.1 . . ?
N1 C5 C4 120.9(6) . . ?
N1 C5 H5 119.6 . . ?
C4 C5 H5 119.6 . . ?
N2 C10 C9 124.8(6) . . ?
N2 C10 H10 117.6 . . ?
C9 C10 H10 117.6 . . ?
C4 C3 C2 123.5(7) . . ?
C4 C3 H3 118.3 . . ?
C2 C3 H3 118.3 . . ?
C8 C7 C6 118.7(6) . . ?
C8 C7 H7 120.6 . . ?
C6 C7 H7 120.6 . . ?
C7 C8 C9 118.9(6) . . ?
C7 C8 H8 120.5 . . ?
C9 C8 H8 120.5 . . ?
C10 C9 C8 118.3(6) . . ?
C10 C9 H9 120.8 . . ?
C8 C9 H9 120.8 . . ?
F1 B1 F1 104.5(12) 3_656 . ?
F1 B1 F2 105.6(7) 3_656 3_656 ?
F1 B1 F2 117.5(7) . 3_656 ?
F1 B1 F2 117.5(7) 3_656 . ?
F1 B1 F2 105.6(7) . . ?
F2 B1 F2 106.7(9) 3_656 . ?

loop_
_geom_bond_atom_site_label_1
_geom_bond_atom_site_label_2
_geom_bond_distance
_geom_bond_site_symmetry_2
_geom_bond_publ_flag
Cu1 N2 2.010(4) 4_575 ?
Cu1 N2 2.010(4) . ?
Cu1 N1 2.040(4) . ?
Cu1 N1 2.040(4) 4_575 ?
N2 C6 1.325(6) . ?
N2 C10 1.332(7) . ?
N1 C1 1.348(7) . ?
N1 C5 1.353(7) . ?
C6 C7 1.398(8) . ?
C6 C1 1.479(8) . ?
C1 C2 1.380(7) . ?
C2 C3 1.355(10) . ?
C2 H2 0.9300 . ?
C4 C3 1.296(12) . ?
C4 C5 1.403(9) . ?
C4 H4 0.9300 . ?
C5 H5 0.9300 . ?
C10 C9 1.350(10) . ?
C10 H10 0.9300 . ?
C3 H3 0.9300 . ?
C7 C8 1.367(9) . ?
C7 H7 0.9300 . ?
C8 C9 1.375(11) . ?
C8 H8 0.9300 . ?
C9 H9 0.9300 . ?
F2 B1 1.325(9) . ?
F1 B1 1.292(10) . ?
B1 F1 1.291(10) 3_656 ?
B1 F2 1.325(9) 3_656 ?
